data_7130028
loop_
_publ_author_name
'Silber, Vincent'
'Kyritsakas, Nathalie'
'Jean, Marion'
'Vanthuyne, Nicolas'
'Ruppert, Romain'

_publ_section_title
;
 Synthesis of a helicene-fused porphyrin leading to a \p-extended chiral
 chromophore
;
_journal_name_full 'Chemical Communications'
_journal_paper_doi 10.1039/D2CC01475K
_journal_year 2022
_chemical_formula_moiety 'C84 H80 N4 O2, solvent'
_chemical_formula_sum 'C84 H80 N4 O2 en lv so t'
_chemical_formula_weight 1177.52
_space_group_crystal_system monoclinic
_space_group_IT_number 14
_space_group_name_Hall '-P 2ybc'
_space_group_name_H-M_alt 'P 1 21/c 1'
_atom_sites_solution_hydrogens geom
_audit_creation_method SHELXL-2018/3
_audit_update_record
;
2022-03-07 deposited with the CCDC.	2022-04-27 downloaded from the CCDC.
;
_cell_angle_alpha 90
_cell_angle_beta 95.347(2)
_cell_angle_gamma 90
_cell_formula_units_Z 4
_cell_length_a 13.2857(5)
_cell_length_b 15.5135(6)
_cell_length_c 35.8022(15)
_cell_measurement_reflns_used 9191
_cell_measurement_temperature 120(2)
_cell_measurement_theta_max 66.33
_cell_measurement_theta_min 2.48
_cell_volume 7347.0(5)
_computing_cell_refinement 'Bruker SAINT'
_computing_data_collection 'Bruker APEX2'
_computing_data_reduction 'Bruker SAINT'
_computing_molecular_graphics 'Bruker SHELXTL'
_computing_publication_material 'Bruker SHELXTL'
_computing_structure_refinement 'SHELXL-2018/3 (Sheldrick, 2018)'
_computing_structure_solution 'SHELXS-97 (Sheldrick 2008)'
_diffrn_ambient_temperature 120(2)
_diffrn_measured_fraction_theta_full 0.996
_diffrn_measured_fraction_theta_max 0.996
_diffrn_measurement_device_type 'Bruker APEX-II CCD'
_diffrn_measurement_method '\f and \w scans'
_diffrn_radiation_type CuK\a
_diffrn_radiation_wavelength 1.54178
_diffrn_reflns_av_R_equivalents 0.0567
_diffrn_reflns_av_unetI/netI 0.0385
_diffrn_reflns_Laue_measured_fraction_full 0.996
_diffrn_reflns_Laue_measured_fraction_max 0.996
_diffrn_reflns_limit_h_max 15
_diffrn_reflns_limit_h_min -15
_diffrn_reflns_limit_k_max 18
_diffrn_reflns_limit_k_min -18
_diffrn_reflns_limit_l_max 42
_diffrn_reflns_limit_l_min -42
_diffrn_reflns_number 86405
_diffrn_reflns_point_group_measured_fraction_full 0.996
_diffrn_reflns_point_group_measured_fraction_max 0.996
_diffrn_reflns_theta_full 66.731
_diffrn_reflns_theta_max 66.731
_diffrn_reflns_theta_min 2.479
_exptl_absorpt_coefficient_mu 0.485
_exptl_absorpt_correction_T_max 0.7528
_exptl_absorpt_correction_T_min 0.6091
_exptl_absorpt_correction_type multi-scan
_exptl_absorpt_process_details none
_exptl_crystal_colour purple
_exptl_crystal_density_diffrn 1.065
_exptl_crystal_density_meas ?
_exptl_crystal_description prism
_exptl_crystal_F_000 2512
_exptl_crystal_size_max 0.180
_exptl_crystal_size_mid 0.150
_exptl_crystal_size_min 0.100
_refine_diff_density_max 0.268
_refine_diff_density_min -0.362
_refine_diff_density_rms 0.050
_refine_ls_extinction_method none
_refine_ls_goodness_of_fit_ref 1.217
_refine_ls_hydrogen_treatment constr
_refine_ls_matrix_type full
_refine_ls_number_parameters 859
_refine_ls_number_reflns 12979
_refine_ls_number_restraints 0
_refine_ls_restrained_S_all 1.217
_refine_ls_R_factor_all 0.0766
_refine_ls_R_factor_gt 0.0649
_refine_ls_shift/su_max 0.001
_refine_ls_shift/su_mean 0.000
_refine_ls_structure_factor_coef Fsqd
_refine_ls_weighting_details
'w=exp[0.0801(sin\q/\l)^2^)]/[\s^2^(Fo^2^)+(0.1522P)^2^+0.0379P-0.0014+0.0292sin\q/\l] where P=(0.0193Fo^2^+0.9807Fc^2^)'
_refine_ls_weighting_scheme calc
_refine_ls_wR_factor_gt 0.2214
_refine_ls_wR_factor_ref 0.2271
_reflns_Friedel_coverage 0.000
_reflns_number_gt 10278
_reflns_number_total 12979
_reflns_threshold_expression 'I > 2\s(I)'
_cod_data_source_file d2cc01475k2.cif
_cod_data_source_block ea
_cod_depositor_comments
;
The following automatic conversions were performed:

data item '_exptl_crystal_density_meas' value 'none' was changed to
'?' -- the value is perceived as not measured.

Automatic conversion script
Id: cif_fix_values 7556 2019-12-06 15:28:31Z antanas 
;
_cod_original_sg_symbol_H-M 'P 21/c'
_cod_original_formula_sum 'C84 H80 N4 O2, solvent'
_cod_database_code 7130028
_shelx_shelxl_version_number 2018/3
_shelx_space_group_comment
;
The symmetry employed for this shelxl refinement is uniquely defined
by the following loop, which should always be used as a source of
symmetry information in preference to the above space-group names.
They are only intended as comments.
;
_shelx_estimated_absorpt_t_min 0.918
_shelx_estimated_absorpt_t_max 0.953

loop_
_space_group_symop_operation_xyz
'x, y, z'
'-x, y+1/2, -z+1/2'
'-x, -y, -z'
'x, -y-1/2, z-1/2'

loop_
_atom_site_label
_atom_site_type_symbol
_atom_site_fract_x
_atom_site_fract_y
_atom_site_fract_z
_atom_site_U_iso_or_equiv
_atom_site_adp_type
_atom_site_occupancy
_atom_site_site_symmetry_order
_atom_site_calc_flag
_atom_site_refinement_flags_posn
_atom_site_refinement_flags_adp
_atom_site_refinement_flags_occupancy
_atom_site_disorder_assembly
_atom_site_disorder_group
N1 N 0.62711(13) 0.59045(11) 0.62708(5) 0.0395(4) Uani 1 1 d . . . . .
H1 H 0.576059 0.610872 0.638359 0.047 Uiso 1 1 calc R U . . .
N2 N 0.44193(13) 0.52525(11) 0.65116(5) 0.0390(4) Uani 1 1 d . . . . .
N3 N 0.38237(13) 0.69514(11) 0.67677(5) 0.0419(4) Uani 1 1 d . . . . .
H3A H 0.435916 0.673284 0.667520 0.050 Uiso 1 1 calc R U . . .
N4 N 0.56656(13) 0.76215(11) 0.65214(5) 0.0408(4) Uani 1 1 d . . . . .
C1 C 0.70620(15) 0.63869(14) 0.61668(6) 0.0418(5) Uani 1 1 d . . . . .
C2 C 0.77215(16) 0.58014(15) 0.59993(6) 0.0469(5) Uani 1 1 d . . . . .
H2 H 0.833537 0.595087 0.589898 0.056 Uiso 1 1 calc R U . . .
C3 C 0.73237(16) 0.49998(15) 0.60079(6) 0.0455(5) Uani 1 1 d . . . . .
H3 H 0.761523 0.448887 0.591909 0.055 Uiso 1 1 calc R U . . .
C4 C 0.63889(16) 0.50555(13) 0.61738(6) 0.0401(4) Uani 1 1 d . . . . .
C5 C 0.56961(15) 0.43935(13) 0.62196(6) 0.0397(4) Uani 1 1 d . . . . .
C6 C 0.47657(15) 0.45026(13) 0.63642(6) 0.0391(4) Uani 1 1 d . . . . .
C7 C 0.39927(17) 0.38384(14) 0.63538(6) 0.0454(5) Uani 1 1 d . . . . .
H7 H 0.404704 0.326698 0.626245 0.055 Uiso 1 1 calc R U . . .
C8 C 0.31899(17) 0.41836(14) 0.64973(6) 0.0460(5) Uani 1 1 d . . . . .
H8 H 0.256514 0.390522 0.652649 0.055 Uiso 1 1 calc R U . . .
C9 C 0.34565(16) 0.50633(14) 0.65995(6) 0.0406(4) Uani 1 1 d . . . . .
C10 C 0.27954(15) 0.56219(14) 0.67626(6) 0.0418(5) Uani 1 1 d . . . . .
C11 C 0.29804(16) 0.64951(14) 0.68396(6) 0.0433(5) Uani 1 1 d . . . . .
C12 C 0.23089(17) 0.70886(15) 0.69898(7) 0.0496(5) Uani 1 1 d . . . . .
H12 H 0.166359 0.695306 0.706813 0.059 Uiso 1 1 calc R U . . .
C13 C 0.27401(17) 0.78742(16) 0.70026(7) 0.0497(5) Uani 1 1 d . . . . .
H13 H 0.245105 0.838755 0.709017 0.060 Uiso 1 1 calc R U . . .
C14 C 0.37071(16) 0.78027(14) 0.68618(6) 0.0423(5) Uani 1 1 d . . . . .
C15 C 0.43868(16) 0.84720(13) 0.68158(6) 0.0414(5) Uani 1 1 d . . . . .
C16 C 0.52995(16) 0.83790(13) 0.66541(6) 0.0400(4) Uani 1 1 d . . . . .
C17 C 0.59836(17) 0.90864(14) 0.65967(6) 0.0462(5) Uani 1 1 d . . . . .
H17 H 0.590260 0.967087 0.666720 0.055 Uiso 1 1 calc R U . . .
C18 C 0.67510(17) 0.87570(14) 0.64251(7) 0.0477(5) Uani 1 1 d . . . . .
H18 H 0.731551 0.906339 0.634832 0.057 Uiso 1 1 calc R U . . .
C19 C 0.65525(16) 0.78389(14) 0.63793(6) 0.0414(5) Uani 1 1 d . . . . .
C20 C 0.71995(16) 0.72719(14) 0.62087(6) 0.0417(5) Uani 1 1 d . . . . .
C21 C 0.59773(15) 0.34943(13) 0.61115(6) 0.0403(4) Uani 1 1 d . . . . .
C22 C 0.60910(17) 0.28742(14) 0.64001(6) 0.0451(5) Uani 1 1 d . . . . .
H22 H 0.606600 0.304418 0.665395 0.054 Uiso 1 1 calc R U . . .
C23 C 0.62376(18) 0.20258(15) 0.63137(7) 0.0500(5) Uani 1 1 d . . . . .
C24 C 0.63078(18) 0.17663(15) 0.59368(7) 0.0516(5) Uani 1 1 d . . . . .
C25 C 0.6343(2) 0.08681(17) 0.58494(9) 0.0652(7) Uani 1 1 d . . . . .
H25 H 0.645494 0.045410 0.604439 0.078 Uiso 1 1 calc R U . . .
C26 C 0.6216(2) 0.06126(18) 0.54869(9) 0.0713(8) Uani 1 1 d . . . . .
H26 H 0.617737 0.001374 0.543189 0.086 Uiso 1 1 calc R U . . .
C27 C 0.6139(2) 0.12112(19) 0.51865(8) 0.0633(7) Uani 1 1 d . . . . .
C28 C 0.5841(2) 0.0932(2) 0.48163(10) 0.0779(9) Uani 1 1 d . . . . .
H28 H 0.576429 0.033516 0.476215 0.093 Uiso 1 1 calc R U . . .
C29 C 0.5661(2) 0.1536(3) 0.45344(9) 0.0815(10) Uani 1 1 d . . . . .
H29 H 0.532113 0.136736 0.430061 0.098 Uiso 1 1 calc R U . . .
C30 C 0.59707(19) 0.2382(2) 0.45877(7) 0.0678(8) Uani 1 1 d . . . . .
C31 C 0.5850(2) 0.2980(3) 0.42882(8) 0.0806(10) Uani 1 1 d . . . . .
H31 H 0.548145 0.281603 0.405900 0.097 Uiso 1 1 calc R U . . .
C32 C 0.6248(3) 0.3777(3) 0.43229(8) 0.0853(11) Uani 1 1 d . . . . .
H32 H 0.608690 0.418916 0.413051 0.102 Uiso 1 1 calc R U . . .
C33 C 0.6906(2) 0.4011(2) 0.46431(7) 0.0655(7) Uani 1 1 d . . . . .
C34 C 0.7431(3) 0.4813(2) 0.46487(9) 0.0770(9) Uani 1 1 d . . . . .
H34 H 0.726426 0.521949 0.445409 0.092 Uiso 1 1 calc R U . . .
C35 C 0.8159(2) 0.5010(2) 0.49245(9) 0.0708(8) Uani 1 1 d . . . . .
H35 H 0.846240 0.556472 0.493243 0.085 Uiso 1 1 calc R U . . .
C36 C 0.8473(2) 0.43862(18) 0.52032(8) 0.0607(6) Uani 1 1 d . . . . .
C37 C 0.9341(2) 0.4540(2) 0.54478(9) 0.0664(7) Uani 1 1 d . . . . .
H37 H 0.967439 0.508013 0.544055 0.080 Uiso 1 1 calc R U . . .
C38 C 0.9717(2) 0.3923(2) 0.56974(8) 0.0675(7) Uani 1 1 d . . . . .
H38 H 1.029967 0.403669 0.586459 0.081 Uiso 1 1 calc R U . . .
C39 C 0.92335(19) 0.3126(2) 0.57025(7) 0.0604(6) Uani 1 1 d . . . . .
H39 H 0.950253 0.268926 0.586924 0.072 Uiso 1 1 calc R U . . .
C40 C 0.83700(18) 0.29625(17) 0.54690(6) 0.0516(5) Uani 1 1 d . . . . .
H40 H 0.805443 0.241439 0.547832 0.062 Uiso 1 1 calc R U . . .
C41 C 0.79450(18) 0.35883(17) 0.52171(6) 0.0524(6) Uani 1 1 d . . . . .
C42 C 0.70800(18) 0.34227(17) 0.49481(6) 0.0534(6) Uani 1 1 d . . . . .
C43 C 0.64604(18) 0.26530(18) 0.49434(7) 0.0559(6) Uani 1 1 d . . . . .
C44 C 0.63147(18) 0.21045(16) 0.52608(7) 0.0521(6) Uani 1 1 d . . . . .
C45 C 0.62688(16) 0.23923(15) 0.56453(6) 0.0462(5) Uani 1 1 d . . . . .
C46 C 0.60535(16) 0.32639(14) 0.57467(6) 0.0433(5) Uani 1 1 d . . . . .
O1 O 0.62864(16) 0.13742(11) 0.65728(5) 0.0655(5) Uani 1 1 d . . . . .
C47 C 0.6001(3) 0.15839(19) 0.69369(8) 0.0725(8) Uani 1 1 d . . . . .
H47A H 0.652020 0.195180 0.706762 0.109 Uiso 1 1 calc R U . . .
H47B H 0.593345 0.105298 0.708082 0.109 Uiso 1 1 calc R U . . .
H47C H 0.535342 0.189076 0.691211 0.109 Uiso 1 1 calc R U . . .
O2 O 0.58615(12) 0.38848(10) 0.54712(4) 0.0479(4) Uani 1 1 d . . . . .
C48 C 0.4853(2) 0.38790(19) 0.53019(8) 0.0622(6) Uani 1 1 d . . . . .
H48A H 0.469756 0.331131 0.519092 0.093 Uiso 1 1 calc R U . . .
H48B H 0.477562 0.432044 0.510548 0.093 Uiso 1 1 calc R U . . .
H48C H 0.438756 0.400114 0.549219 0.093 Uiso 1 1 calc R U . . .
C49 C 0.18023(16) 0.52514(14) 0.68527(6) 0.0429(5) Uani 1 1 d . . . . .
C50 C 0.17352(17) 0.48109(15) 0.71913(6) 0.0466(5) Uani 1 1 d . . . . .
C51 C 0.08498(17) 0.43756(16) 0.72460(6) 0.0495(5) Uani 1 1 d . . . . .
H51 H 0.080914 0.407473 0.747519 0.059 Uiso 1 1 calc R U . . .
C52 C 0.00198(16) 0.43606(16) 0.69801(6) 0.0477(5) Uani 1 1 d . . . . .
C53 C 0.00862(17) 0.48548(16) 0.66578(6) 0.0485(5) Uani 1 1 d . . . . .
H53 H -0.048906 0.489264 0.647995 0.058 Uiso 1 1 calc R U . . .
C54 C 0.09569(17) 0.52927(14) 0.65865(6) 0.0454(5) Uani 1 1 d . . . . .
C55 C 0.2600(2) 0.47959(19) 0.74942(7) 0.0621(7) Uani 1 1 d . . . . .
H55A H 0.323655 0.471745 0.738055 0.093 Uiso 1 1 calc R U . . .
H55B H 0.250611 0.431866 0.766691 0.093 Uiso 1 1 calc R U . . .
H55C H 0.261950 0.534185 0.763238 0.093 Uiso 1 1 calc R U . . .
C56 C -0.09259(18) 0.38205(18) 0.70246(7) 0.0570(6) Uani 1 1 d . . . . .
C57 C -0.0804(2) 0.3251(2) 0.73705(9) 0.0797(9) Uani 1 1 d . . . . .
H57A H -0.070300 0.361190 0.759540 0.120 Uiso 1 1 calc R U . . .
H57B H -0.021642 0.287330 0.735716 0.120 Uiso 1 1 calc R U . . .
H57C H -0.141245 0.289872 0.738219 0.120 Uiso 1 1 calc R U . . .
C58 C -0.1128(2) 0.32263(19) 0.66832(8) 0.0653(7) Uani 1 1 d . . . . .
H58A H -0.171566 0.286178 0.671598 0.098 Uiso 1 1 calc R U . . .
H58B H -0.053487 0.286164 0.665948 0.098 Uiso 1 1 calc R U . . .
H58C H -0.126221 0.357590 0.645601 0.098 Uiso 1 1 calc R U . . .
C59 C -0.1845(2) 0.4409(2) 0.70456(9) 0.0737(8) Uani 1 1 d . . . . .
H59A H -0.194087 0.476054 0.681763 0.110 Uiso 1 1 calc R U . . .
H59B H -0.173213 0.478688 0.726499 0.110 Uiso 1 1 calc R U . . .
H59C H -0.244830 0.405685 0.706782 0.110 Uiso 1 1 calc R U . . .
C60 C 0.1005(2) 0.57902(18) 0.62257(7) 0.0585(6) Uani 1 1 d . . . . .
H60A H 0.117712 0.639278 0.628383 0.088 Uiso 1 1 calc R U . . .
H60B H 0.034719 0.576354 0.607783 0.088 Uiso 1 1 calc R U . . .
H60C H 0.152319 0.553687 0.608153 0.088 Uiso 1 1 calc R U . . .
C61 C 0.40622(16) 0.93481(14) 0.69361(6) 0.0427(5) Uani 1 1 d . . . . .
C62 C 0.41654(16) 0.95768(14) 0.73153(6) 0.0438(5) Uani 1 1 d . . . . .
C63 C 0.37822(19) 1.03642(15) 0.74239(7) 0.0504(5) Uani 1 1 d . . . . .
H63 H 0.387418 1.052582 0.768079 0.061 Uiso 1 1 calc R U . . .
C64 C 0.32726(19) 1.09176(15) 0.71698(7) 0.0529(6) Uani 1 1 d . . . . .
C65 C 0.3207(2) 1.06939(17) 0.67904(8) 0.0606(6) Uani 1 1 d . . . . .
H65 H 0.288376 1.107747 0.661028 0.073 Uiso 1 1 calc R U . . .
C66 C 0.3603(2) 0.99217(16) 0.66699(7) 0.0554(6) Uani 1 1 d . . . . .
C67 C 0.4653(2) 0.89746(17) 0.76066(7) 0.0580(6) Uani 1 1 d . . . . .
H67A H 0.421590 0.847236 0.762993 0.087 Uiso 1 1 calc R U . . .
H67B H 0.475289 0.927349 0.784833 0.087 Uiso 1 1 calc R U . . .
H67C H 0.530835 0.878500 0.753156 0.087 Uiso 1 1 calc R U . . .
C68 C 0.2801(2) 1.17648(17) 0.72953(8) 0.0652(7) Uani 1 1 d . . . . .
C69 C 0.1692(5) 1.1640(4) 0.7288(3) 0.090(2) Uani 0.640(9) 1 d . . P A 1
H69A H 0.155112 1.117713 0.746192 0.135 Uiso 0.640(9) 1 calc R U P A 1
H69B H 0.141576 1.148620 0.703373 0.135 Uiso 0.640(9) 1 calc R U P A 1
H69C H 0.137817 1.217605 0.736448 0.135 Uiso 0.640(9) 1 calc R U P A 1
C70 C 0.3228(5) 1.2012(3) 0.76973(13) 0.0749(18) Uani 0.640(9) 1 d . . P A 1
H70A H 0.396767 1.202457 0.771183 0.112 Uiso 0.640(9) 1 calc R U P A 1
H70B H 0.301041 1.158607 0.787522 0.112 Uiso 0.640(9) 1 calc R U P A 1
H70C H 0.297502 1.258291 0.775973 0.112 Uiso 0.640(9) 1 calc R U P A 1
C71 C 0.3049(6) 1.2490(3) 0.70357(15) 0.0770(19) Uani 0.640(9) 1 d . . P A 1
H71A H 0.272704 1.302330 0.711072 0.116 Uiso 0.640(9) 1 calc R U P A 1
H71B H 0.279738 1.234498 0.677739 0.116 Uiso 0.640(9) 1 calc R U P A 1
H71C H 0.378328 1.257177 0.705119 0.116 Uiso 0.640(9) 1 calc R U P A 1
C69A C 0.2088(9) 1.2228(6) 0.6938(4) 0.107(5) Uani 0.360(9) 1 d . . P A 2
H69D H 0.186701 1.279774 0.701545 0.160 Uiso 0.360(9) 1 calc R U P A 2
H69E H 0.149504 1.186649 0.686810 0.160 Uiso 0.360(9) 1 calc R U P A 2
H69F H 0.248590 1.228843 0.672251 0.160 Uiso 0.360(9) 1 calc R U P A 2
C70A C 0.1939(16) 1.1542(9) 0.7564(6) 0.136(8) Uani 0.360(9) 1 d . . P A 2
H70D H 0.224578 1.126502 0.779351 0.203 Uiso 0.360(9) 1 calc R U P A 2
H70E H 0.144499 1.114959 0.743451 0.203 Uiso 0.360(9) 1 calc R U P A 2
H70F H 0.159924 1.207382 0.763003 0.203 Uiso 0.360(9) 1 calc R U P A 2
C71A C 0.3524(11) 1.2411(8) 0.7383(7) 0.146(10) Uani 0.360(9) 1 d . . P A 2
H71D H 0.407283 1.218019 0.755652 0.219 Uiso 0.360(9) 1 calc R U P A 2
H71E H 0.320647 1.289786 0.750135 0.219 Uiso 0.360(9) 1 calc R U P A 2
H71F H 0.379875 1.260726 0.715296 0.219 Uiso 0.360(9) 1 calc R U P A 2
C72 C 0.3536(3) 0.9725(2) 0.62544(8) 0.0822(10) Uani 1 1 d . . . . .
H72A H 0.308593 1.014252 0.611821 0.123 Uiso 1 1 calc R U . . .
H72B H 0.326871 0.914195 0.620980 0.123 Uiso 1 1 calc R U . . .
H72C H 0.421124 0.976430 0.616617 0.123 Uiso 1 1 calc R U . . .
C73 C 0.80951(17) 0.76447(14) 0.60430(7) 0.0472(5) Uani 1 1 d . . . . .
C74 C 0.90143(19) 0.77399(17) 0.62567(8) 0.0588(6) Uani 1 1 d . . . . .
C75 C 0.9831(2) 0.80812(19) 0.60794(10) 0.0704(8) Uani 1 1 d . . . . .
H75 H 1.045939 0.816383 0.622455 0.085 Uiso 1 1 calc R U . . .
C76 C 0.9758(2) 0.83008(18) 0.57031(10) 0.0742(9) Uani 1 1 d . . . . .
C77 C 0.8834(2) 0.8195(2) 0.55016(9) 0.0763(8) Uani 1 1 d . . . . .
H77 H 0.876499 0.834163 0.524285 0.092 Uiso 1 1 calc R U . . .
C78 C 0.8000(2) 0.7879(2) 0.56636(8) 0.0650(7) Uani 1 1 d . . . . .
C79 C 0.9134(2) 0.7496(3) 0.66608(9) 0.0841(9) Uani 1 1 d . . . . .
H79A H 0.866339 0.783396 0.679724 0.126 Uiso 1 1 calc R U . . .
H79B H 0.982868 0.761318 0.676483 0.126 Uiso 1 1 calc R U . . .
H79C H 0.898718 0.688090 0.668620 0.126 Uiso 1 1 calc R U . . .
C80 C 1.0682(3) 0.8649(2) 0.55273(14) 0.1085(15) Uani 1 1 d . . . . .
C81 C 1.0921(3) 0.9557(3) 0.56769(14) 0.1132(15) Uani 1 1 d . . . . .
H81A H 1.033779 0.993311 0.561341 0.170 Uiso 1 1 calc R U . . .
H81B H 1.150936 0.978382 0.556310 0.170 Uiso 1 1 calc R U . . .
H81C H 1.106939 0.953460 0.595002 0.170 Uiso 1 1 calc R U . . .
C82 C 1.1600(4) 0.8073(3) 0.5645(3) 0.198(4) Uani 1 1 d . . . . .
H82A H 1.220924 0.832902 0.555680 0.297 Uiso 1 1 calc R U . . .
H82B H 1.149106 0.749888 0.553408 0.297 Uiso 1 1 calc R U . . .
H82C H 1.168449 0.802331 0.591900 0.297 Uiso 1 1 calc R U . . .
C83 C 1.0494(5) 0.8704(4) 0.50982(16) 0.162(3) Uani 1 1 d . . . . .
H83A H 0.994722 0.911494 0.502993 0.243 Uiso 1 1 calc R U . . .
H83B H 1.030167 0.813421 0.499683 0.243 Uiso 1 1 calc R U . . .
H83C H 1.111170 0.889715 0.499412 0.243 Uiso 1 1 calc R U . . .
C84 C 0.6991(3) 0.7767(3) 0.54259(9) 0.1056(14) Uani 1 1 d . . . . .
H84A H 0.684517 0.715134 0.539189 0.158 Uiso 1 1 calc R U . . .
H84B H 0.703068 0.803805 0.518041 0.158 Uiso 1 1 calc R U . . .
H84C H 0.645182 0.803975 0.555290 0.158 Uiso 1 1 calc R U . . .

loop_
_atom_site_aniso_label
_atom_site_aniso_U_11
_atom_site_aniso_U_22
_atom_site_aniso_U_33
_atom_site_aniso_U_23
_atom_site_aniso_U_13
_atom_site_aniso_U_12
N1 0.0368(9) 0.0358(9) 0.0476(9) -0.0039(7) 0.0124(7) 0.0015(7)
N2 0.0409(9) 0.0350(9) 0.0426(8) -0.0017(7) 0.0121(7) 0.0031(7)
N3 0.0403(9) 0.0368(9) 0.0506(9) -0.0062(7) 0.0147(7) -0.0024(7)
N4 0.0407(9) 0.0363(9) 0.0467(9) -0.0051(7) 0.0113(7) 0.0001(7)
C1 0.0373(10) 0.0430(11) 0.0464(11) -0.0015(9) 0.0110(8) -0.0004(9)
C2 0.0392(11) 0.0453(12) 0.0582(13) -0.0054(10) 0.0147(9) 0.0000(9)
C3 0.0413(11) 0.0409(11) 0.0561(12) -0.0055(9) 0.0137(9) 0.0042(9)
C4 0.0393(10) 0.0368(10) 0.0455(10) -0.0030(8) 0.0107(8) 0.0021(8)
C5 0.0414(11) 0.0373(11) 0.0411(10) -0.0038(8) 0.0077(8) 0.0014(8)
C6 0.0411(10) 0.0361(10) 0.0411(10) -0.0010(8) 0.0089(8) 0.0017(8)
C7 0.0465(12) 0.0351(11) 0.0561(12) -0.0030(9) 0.0117(9) -0.0023(9)
C8 0.0426(11) 0.0401(11) 0.0567(12) -0.0019(9) 0.0128(9) -0.0049(9)
C9 0.0410(11) 0.0398(11) 0.0423(10) 0.0001(8) 0.0105(8) 0.0016(8)
C10 0.0386(11) 0.0425(12) 0.0459(11) -0.0032(9) 0.0113(8) -0.0019(9)
C11 0.0398(11) 0.0417(12) 0.0496(11) -0.0040(9) 0.0098(9) -0.0033(9)
C12 0.0418(11) 0.0495(13) 0.0601(13) -0.0115(10) 0.0195(10) -0.0017(10)
C13 0.0436(12) 0.0468(12) 0.0608(13) -0.0116(10) 0.0156(10) -0.0003(9)
C14 0.0434(11) 0.0378(11) 0.0469(11) -0.0068(9) 0.0112(9) -0.0001(9)
C15 0.0446(11) 0.0370(11) 0.0433(10) -0.0053(8) 0.0075(9) 0.0002(9)
C16 0.0425(11) 0.0357(10) 0.0426(10) -0.0026(8) 0.0081(8) -0.0003(8)
C17 0.0502(12) 0.0352(11) 0.0548(12) -0.0030(9) 0.0129(10) -0.0035(9)
C18 0.0477(12) 0.0380(11) 0.0592(13) 0.0004(9) 0.0153(10) -0.0053(9)
C19 0.0404(11) 0.0396(11) 0.0454(11) -0.0013(9) 0.0106(8) -0.0016(9)
C20 0.0375(10) 0.0425(11) 0.0462(11) -0.0027(9) 0.0092(8) -0.0011(9)
C21 0.0368(10) 0.0374(11) 0.0475(11) -0.0036(9) 0.0079(8) 0.0008(8)
C22 0.0485(12) 0.0400(11) 0.0477(11) -0.0019(9) 0.0090(9) 0.0013(9)
C23 0.0513(13) 0.0422(12) 0.0572(13) 0.0037(10) 0.0092(10) 0.0033(10)
C24 0.0501(13) 0.0416(12) 0.0642(14) -0.0073(10) 0.0114(11) 0.0008(10)
C25 0.0717(17) 0.0404(13) 0.0861(19) -0.0081(13) 0.0214(14) 0.0006(12)
C26 0.0733(18) 0.0463(15) 0.098(2) -0.0202(15) 0.0255(15) -0.0094(13)
C27 0.0545(14) 0.0624(16) 0.0748(17) -0.0252(14) 0.0156(12) -0.0050(12)
C28 0.0648(17) 0.086(2) 0.085(2) -0.0435(19) 0.0210(15) -0.0162(16)
C29 0.0489(15) 0.127(3) 0.0697(18) -0.051(2) 0.0099(13) -0.0082(17)
C30 0.0447(13) 0.105(2) 0.0538(14) -0.0227(15) 0.0071(11) 0.0077(14)
C31 0.0586(17) 0.131(3) 0.0514(15) -0.0152(18) 0.0022(12) 0.0215(19)
C32 0.073(2) 0.139(3) 0.0457(14) 0.0164(17) 0.0122(13) 0.032(2)
C33 0.0586(15) 0.087(2) 0.0540(14) 0.0078(13) 0.0192(12) 0.0173(14)
C34 0.077(2) 0.089(2) 0.0698(18) 0.0230(16) 0.0335(16) 0.0233(17)
C35 0.0671(18) 0.0665(17) 0.0846(19) 0.0114(15) 0.0386(16) 0.0019(14)
C36 0.0559(14) 0.0646(16) 0.0658(15) -0.0028(13) 0.0281(12) -0.0002(12)
C37 0.0507(14) 0.0705(18) 0.0819(18) -0.0182(15) 0.0262(13) -0.0095(13)
C38 0.0448(13) 0.086(2) 0.0733(17) -0.0217(16) 0.0138(12) -0.0071(13)
C39 0.0469(13) 0.0775(18) 0.0565(13) -0.0101(12) 0.0041(11) 0.0080(12)
C40 0.0463(12) 0.0581(14) 0.0516(12) -0.0090(11) 0.0114(10) 0.0043(10)
C41 0.0514(13) 0.0601(14) 0.0482(12) -0.0038(10) 0.0177(10) 0.0066(11)
C42 0.0511(13) 0.0669(16) 0.0438(11) -0.0009(11) 0.0135(10) 0.0106(11)
C43 0.0455(12) 0.0747(17) 0.0484(12) -0.0154(11) 0.0090(10) 0.0088(11)
C44 0.0434(12) 0.0560(14) 0.0576(13) -0.0157(11) 0.0077(10) -0.0022(10)
C45 0.0416(11) 0.0440(12) 0.0535(12) -0.0091(10) 0.0069(9) -0.0007(9)
C46 0.0409(11) 0.0420(11) 0.0478(11) -0.0028(9) 0.0091(9) -0.0026(9)
O1 0.0887(13) 0.0410(9) 0.0688(11) 0.0099(8) 0.0176(9) 0.0083(9)
C47 0.104(2) 0.0515(15) 0.0637(16) 0.0140(13) 0.0150(15) 0.0073(15)
O2 0.0493(9) 0.0496(9) 0.0456(8) 0.0002(7) 0.0093(6) 0.0023(7)
C48 0.0551(14) 0.0692(17) 0.0623(15) 0.0054(13) 0.0058(11) 0.0089(12)
C49 0.0391(11) 0.0402(11) 0.0510(11) -0.0057(9) 0.0123(9) -0.0016(9)
C50 0.0421(11) 0.0503(13) 0.0486(11) -0.0028(9) 0.0110(9) -0.0017(9)
C51 0.0459(12) 0.0588(14) 0.0457(11) 0.0027(10) 0.0146(9) -0.0016(10)
C52 0.0374(11) 0.0561(14) 0.0513(12) -0.0004(10) 0.0140(9) -0.0006(10)
C53 0.0399(11) 0.0555(14) 0.0506(12) 0.0009(10) 0.0075(9) 0.0010(10)
C54 0.0462(12) 0.0416(12) 0.0497(11) -0.0013(9) 0.0103(9) -0.0004(9)
C55 0.0528(14) 0.0746(18) 0.0584(14) 0.0039(13) 0.0027(11) -0.0088(12)
C56 0.0411(12) 0.0734(17) 0.0589(14) 0.0013(12) 0.0171(10) -0.0090(11)
C57 0.0560(16) 0.110(3) 0.0759(18) 0.0252(17) 0.0198(14) -0.0178(16)
C58 0.0595(15) 0.0663(17) 0.0724(16) -0.0045(13) 0.0181(13) -0.0164(13)
C59 0.0420(13) 0.094(2) 0.087(2) -0.0180(17) 0.0199(13) 0.0009(14)
C60 0.0535(14) 0.0606(15) 0.0608(14) 0.0125(12) 0.0025(11) -0.0081(11)
C61 0.0429(11) 0.0373(11) 0.0494(11) -0.0073(9) 0.0123(9) 0.0001(9)
C62 0.0445(11) 0.0406(11) 0.0484(11) -0.0070(9) 0.0148(9) -0.0072(9)
C63 0.0612(14) 0.0416(12) 0.0513(12) -0.0121(10) 0.0205(10) -0.0085(10)
C64 0.0565(14) 0.0391(12) 0.0667(14) -0.0104(11) 0.0246(11) -0.0047(10)
C65 0.0687(16) 0.0471(14) 0.0666(15) -0.0009(11) 0.0097(12) 0.0105(12)
C66 0.0648(15) 0.0469(13) 0.0552(13) -0.0055(10) 0.0090(11) 0.0086(11)
C67 0.0659(15) 0.0609(15) 0.0472(12) -0.0034(11) 0.0064(11) -0.0033(12)
C68 0.0786(18) 0.0415(13) 0.0801(17) -0.0099(12) 0.0312(15) 0.0019(12)
C69 0.069(3) 0.053(3) 0.154(7) 0.000(4) 0.038(4) 0.020(2)
C70 0.122(5) 0.045(2) 0.059(3) -0.0143(19) 0.016(3) 0.021(3)
C71 0.129(5) 0.037(2) 0.067(3) -0.003(2) 0.021(3) 0.009(3)
C69A 0.106(9) 0.048(5) 0.179(12) -0.012(6) 0.081(8) 0.012(5)
C70A 0.188(17) 0.076(8) 0.162(14) -0.002(9) 0.117(14) 0.045(9)
C71A 0.118(10) 0.068(7) 0.26(3) -0.075(13) 0.070(13) -0.014(7)
C72 0.118(3) 0.0690(19) 0.0576(16) -0.0032(14) -0.0026(16) 0.0295(18)
C73 0.0404(11) 0.0412(11) 0.0622(13) -0.0059(10) 0.0161(10) -0.0026(9)
C74 0.0448(13) 0.0580(15) 0.0753(16) -0.0101(12) 0.0154(11) -0.0053(11)
C75 0.0449(14) 0.0613(16) 0.107(2) -0.0196(16) 0.0199(14) -0.0101(12)
C76 0.0731(19) 0.0529(15) 0.105(2) -0.0169(15) 0.0522(18) -0.0120(13)
C77 0.0733(19) 0.085(2) 0.0763(18) 0.0070(16) 0.0374(16) -0.0053(16)
C78 0.0594(15) 0.0757(18) 0.0629(15) 0.0081(13) 0.0222(12) 0.0002(13)
C79 0.0531(16) 0.114(3) 0.083(2) 0.0039(19) -0.0056(14) -0.0118(17)
C80 0.094(3) 0.080(2) 0.166(4) -0.036(2) 0.090(3) -0.0296(19)
C81 0.110(3) 0.080(2) 0.162(4) -0.022(2) 0.074(3) -0.040(2)
C82 0.101(3) 0.105(3) 0.414(12) -0.006(5) 0.163(6) -0.001(3)
C83 0.186(5) 0.160(5) 0.163(4) -0.062(4) 0.135(4) -0.090(4)
C84 0.072(2) 0.182(4) 0.0631(18) 0.032(2) 0.0071(15) -0.010(2)

loop_
_atom_type_symbol
_atom_type_description
_atom_type_scat_dispersion_real
_atom_type_scat_dispersion_imag
_atom_type_scat_source
C C 0.0181 0.0091 'International Tables Vol C Tables 4.2.6.8 and 6.1.1.4'
H H 0.0000 0.0000 'International Tables Vol C Tables 4.2.6.8 and 6.1.1.4'
N N 0.0311 0.0180 'International Tables Vol C Tables 4.2.6.8 and 6.1.1.4'
O O 0.0492 0.0322 'International Tables Vol C Tables 4.2.6.8 and 6.1.1.4'

loop_
_geom_angle_atom_site_label_1
_geom_angle_atom_site_label_2
_geom_angle_atom_site_label_3
_geom_angle
_geom_angle_site_symmetry_1
_geom_angle_site_symmetry_3
_geom_angle_publ_flag
C1 N1 C4 110.28(17) . . ?
C1 N1 H1 124.9 . . ?
C4 N1 H1 124.9 . . ?
C6 N2 C9 105.00(17) . . ?
C11 N3 C14 109.71(17) . . ?
C11 N3 H3A 125.1 . . ?
C14 N3 H3A 125.1 . . ?
C19 N4 C16 105.23(17) . . ?
N1 C1 C20 127.32(19) . . ?
N1 C1 C2 106.39(18) . . ?
C20 C1 C2 126.3(2) . . ?
C3 C2 C1 108.54(19) . . ?
C3 C2 H2 125.7 . . ?
C1 C2 H2 125.7 . . ?
C2 C3 C4 108.10(19) . . ?
C2 C3 H3 126.0 . . ?
C4 C3 H3 126.0 . . ?
N1 C4 C5 125.60(18) . . ?
N1 C4 C3 106.67(18) . . ?
C5 C4 C3 127.69(19) . . ?
C6 C5 C4 124.76(19) . . ?
C6 C5 C21 117.27(18) . . ?
C4 C5 C21 117.96(18) . . ?
N2 C6 C5 125.84(19) . . ?
N2 C6 C7 110.42(17) . . ?
C5 C6 C7 123.61(19) . . ?
C8 C7 C6 107.05(19) . . ?
C8 C7 H7 126.5 . . ?
C6 C7 H7 126.5 . . ?
C7 C8 C9 106.81(19) . . ?
C7 C8 H8 126.6 . . ?
C9 C8 H8 126.6 . . ?
N2 C9 C10 126.56(19) . . ?
N2 C9 C8 110.70(18) . . ?
C10 C9 C8 122.73(19) . . ?
C11 C10 C9 125.2(2) . . ?
C11 C10 C49 118.03(19) . . ?
C9 C10 C49 116.79(18) . . ?
N3 C11 C10 126.50(19) . . ?
N3 C11 C12 106.83(19) . . ?
C10 C11 C12 126.6(2) . . ?
C13 C12 C11 108.60(19) . . ?
C13 C12 H12 125.7 . . ?
C11 C12 H12 125.7 . . ?
C12 C13 C14 108.2(2) . . ?
C12 C13 H13 125.9 . . ?
C14 C13 H13 125.9 . . ?
N3 C14 C15 126.62(19) . . ?
N3 C14 C13 106.67(19) . . ?
C15 C14 C13 126.7(2) . . ?
C14 C15 C16 124.56(19) . . ?
C14 C15 C61 115.68(18) . . ?
C16 C15 C61 119.69(19) . . ?
N4 C16 C15 125.45(19) . . ?
N4 C16 C17 110.56(18) . . ?
C15 C16 C17 123.97(19) . . ?
C18 C17 C16 106.84(19) . . ?
C18 C17 H17 126.6 . . ?
C16 C17 H17 126.6 . . ?
C17 C18 C19 106.71(19) . . ?
C17 C18 H18 126.6 . . ?
C19 C18 H18 126.6 . . ?
N4 C19 C20 126.07(19) . . ?
N4 C19 C18 110.65(18) . . ?
C20 C19 C18 123.28(19) . . ?
C1 C20 C19 125.72(19) . . ?
C1 C20 C73 116.13(19) . . ?
C19 C20 C73 118.11(19) . . ?
C46 C21 C22 120.63(19) . . ?
C46 C21 C5 122.06(19) . . ?
C22 C21 C5 117.16(18) . . ?
C23 C22 C21 119.9(2) . . ?
C23 C22 H22 120.1 . . ?
C21 C22 H22 120.1 . . ?
O1 C23 C22 123.7(2) . . ?
O1 C23 C24 115.6(2) . . ?
C22 C23 C24 120.7(2) . . ?
C23 C24 C45 120.2(2) . . ?
C23 C24 C25 119.4(2) . . ?
C45 C24 C25 120.3(2) . . ?
C26 C25 C24 119.5(3) . . ?
C26 C25 H25 120.3 . . ?
C24 C25 H25 120.3 . . ?
C25 C26 C27 122.0(3) . . ?
C25 C26 H26 119.0 . . ?
C27 C26 H26 119.0 . . ?
C28 C27 C26 120.3(3) . . ?
C28 C27 C44 119.9(3) . . ?
C26 C27 C44 119.7(2) . . ?
C29 C28 C27 119.4(3) . . ?
C29 C28 H28 120.3 . . ?
C27 C28 H28 120.3 . . ?
C28 C29 C30 120.9(3) . . ?
C28 C29 H29 119.5 . . ?
C30 C29 H29 119.5 . . ?
C29 C30 C31 120.4(3) . . ?
C29 C30 C43 120.3(3) . . ?
C31 C30 C43 119.3(3) . . ?
C32 C31 C30 121.1(3) . . ?
C32 C31 H31 119.5 . . ?
C30 C31 H31 119.5 . . ?
C31 C32 C33 121.1(3) . . ?
C31 C32 H32 119.5 . . ?
C33 C32 H32 119.5 . . ?
C32 C33 C42 119.8(3) . . ?
C32 C33 C34 119.8(3) . . ?
C42 C33 C34 120.3(3) . . ?
C35 C34 C33 121.5(3) . . ?
C35 C34 H34 119.2 . . ?
C33 C34 H34 119.2 . . ?
C34 C35 C36 120.1(3) . . ?
C34 C35 H35 119.9 . . ?
C36 C35 H35 119.9 . . ?
C37 C36 C35 119.5(3) . . ?
C37 C36 C41 120.3(3) . . ?
C35 C36 C41 120.1(3) . . ?
C38 C37 C36 121.1(3) . . ?
C38 C37 H37 119.4 . . ?
C36 C37 H37 119.4 . . ?
C37 C38 C39 119.1(3) . . ?
C37 C38 H38 120.4 . . ?
C39 C38 H38 120.4 . . ?
C40 C39 C38 120.9(3) . . ?
C40 C39 H39 119.6 . . ?
C38 C39 H39 119.6 . . ?
C39 C40 C41 121.6(3) . . ?
C39 C40 H40 119.2 . . ?
C41 C40 H40 119.2 . . ?
C40 C41 C36 116.9(2) . . ?
C40 C41 C42 123.3(2) . . ?
C36 C41 C42 119.5(2) . . ?
C33 C42 C43 117.9(2) . . ?
C33 C42 C41 117.2(2) . . ?
C43 C42 C41 124.5(2) . . ?
C30 C43 C44 116.2(3) . . ?
C30 C43 C42 117.4(2) . . ?
C44 C43 C42 126.3(2) . . ?
C27 C44 C43 117.2(2) . . ?
C27 C44 C45 117.0(2) . . ?
C43 C44 C45 125.7(2) . . ?
C24 C45 C46 116.9(2) . . ?
C24 C45 C44 118.9(2) . . ?
C46 C45 C44 123.7(2) . . ?
C21 C46 O2 118.25(19) . . ?
C21 C46 C45 121.5(2) . . ?
O2 C46 C45 120.18(19) . . ?
C23 O1 C47 116.75(19) . . ?
O1 C47 H47A 109.5 . . ?
O1 C47 H47B 109.5 . . ?
H47A C47 H47B 109.5 . . ?
O1 C47 H47C 109.5 . . ?
H47A C47 H47C 109.5 . . ?
H47B C47 H47C 109.5 . . ?
C46 O2 C48 113.82(18) . . ?
O2 C48 H48A 109.5 . . ?
O2 C48 H48B 109.5 . . ?
H48A C48 H48B 109.5 . . ?
O2 C48 H48C 109.5 . . ?
H48A C48 H48C 109.5 . . ?
H48B C48 H48C 109.5 . . ?
C50 C49 C54 119.8(2) . . ?
C50 C49 C10 120.02(19) . . ?
C54 C49 C10 119.98(19) . . ?
C51 C50 C49 118.9(2) . . ?
C51 C50 C55 119.4(2) . . ?
C49 C50 C55 121.7(2) . . ?
C50 C51 C52 122.8(2) . . ?
C50 C51 H51 118.6 . . ?
C52 C51 H51 118.6 . . ?
C51 C52 C53 116.8(2) . . ?
C51 C52 C56 123.0(2) . . ?
C53 C52 C56 120.2(2) . . ?
C54 C53 C52 122.7(2) . . ?
C54 C53 H53 118.7 . . ?
C52 C53 H53 118.7 . . ?
C53 C54 C49 118.8(2) . . ?
C53 C54 C60 120.7(2) . . ?
C49 C54 C60 120.5(2) . . ?
C50 C55 H55A 109.5 . . ?
C50 C55 H55B 109.5 . . ?
H55A C55 H55B 109.5 . . ?
C50 C55 H55C 109.5 . . ?
H55A C55 H55C 109.5 . . ?
H55B C55 H55C 109.5 . . ?
C57 C56 C52 112.2(2) . . ?
C57 C56 C59 109.4(2) . . ?
C52 C56 C59 110.1(2) . . ?
C57 C56 C58 107.3(3) . . ?
C52 C56 C58 109.29(19) . . ?
C59 C56 C58 108.4(2) . . ?
C56 C57 H57A 109.5 . . ?
C56 C57 H57B 109.5 . . ?
H57A C57 H57B 109.5 . . ?
C56 C57 H57C 109.5 . . ?
H57A C57 H57C 109.5 . . ?
H57B C57 H57C 109.5 . . ?
C56 C58 H58A 109.5 . . ?
C56 C58 H58B 109.5 . . ?
H58A C58 H58B 109.5 . . ?
C56 C58 H58C 109.5 . . ?
H58A C58 H58C 109.5 . . ?
H58B C58 H58C 109.5 . . ?
C56 C59 H59A 109.5 . . ?
C56 C59 H59B 109.5 . . ?
H59A C59 H59B 109.5 . . ?
C56 C59 H59C 109.5 . . ?
H59A C59 H59C 109.5 . . ?
H59B C59 H59C 109.5 . . ?
C54 C60 H60A 109.5 . . ?
C54 C60 H60B 109.5 . . ?
H60A C60 H60B 109.5 . . ?
C54 C60 H60C 109.5 . . ?
H60A C60 H60C 109.5 . . ?
H60B C60 H60C 109.5 . . ?
C62 C61 C66 119.8(2) . . ?
C62 C61 C15 120.3(2) . . ?
C66 C61 C15 119.88(19) . . ?
C63 C62 C61 119.3(2) . . ?
C63 C62 C67 119.8(2) . . ?
C61 C62 C67 120.9(2) . . ?
C64 C63 C62 122.0(2) . . ?
C64 C63 H63 119.0 . . ?
C62 C63 H63 119.0 . . ?
C63 C64 C65 117.9(2) . . ?
C63 C64 C68 121.7(2) . . ?
C65 C64 C68 120.3(2) . . ?
C66 C65 C64 121.6(2) . . ?
C66 C65 H65 119.2 . . ?
C64 C65 H65 119.2 . . ?
C65 C66 C61 119.2(2) . . ?
C65 C66 C72 119.3(2) . . ?
C61 C66 C72 121.5(2) . . ?
C62 C67 H67A 109.5 . . ?
C62 C67 H67B 109.5 . . ?
H67A C67 H67B 109.5 . . ?
C62 C67 H67C 109.5 . . ?
H67A C67 H67C 109.5 . . ?
H67B C67 H67C 109.5 . . ?
C69 C68 C71 111.0(5) . . ?
C71A C68 C64 112.7(5) . . ?
C69 C68 C64 108.3(3) . . ?
C71 C68 C64 109.7(3) . . ?
C69 C68 C70 109.0(4) . . ?
C71 C68 C70 107.8(4) . . ?
C64 C68 C70 111.1(3) . . ?
C71A C68 C70A 122.1(11) . . ?
C64 C68 C70A 108.9(5) . . ?
C71A C68 C69A 101.0(10) . . ?
C64 C68 C69A 111.0(4) . . ?
C70A C68 C69A 99.6(9) . . ?
C68 C69 H69A 109.5 . . ?
C68 C69 H69B 109.5 . . ?
H69A C69 H69B 109.5 . . ?
C68 C69 H69C 109.5 . . ?
H69A C69 H69C 109.5 . . ?
H69B C69 H69C 109.5 . . ?
C68 C70 H70A 109.5 . . ?
C68 C70 H70B 109.5 . . ?
H70A C70 H70B 109.5 . . ?
C68 C70 H70C 109.5 . . ?
H70A C70 H70C 109.5 . . ?
H70B C70 H70C 109.5 . . ?
C68 C71 H71A 109.5 . . ?
C68 C71 H71B 109.5 . . ?
H71A C71 H71B 109.5 . . ?
C68 C71 H71C 109.5 . . ?
H71A C71 H71C 109.5 . . ?
H71B C71 H71C 109.5 . . ?
C68 C69A H69D 109.5 . . ?
C68 C69A H69E 109.5 . . ?
H69D C69A H69E 109.5 . . ?
C68 C69A H69F 109.5 . . ?
H69D C69A H69F 109.5 . . ?
H69E C69A H69F 109.5 . . ?
C68 C70A H70D 109.5 . . ?
C68 C70A H70E 109.5 . . ?
H70D C70A H70E 109.5 . . ?
C68 C70A H70F 109.5 . . ?
H70D C70A H70F 109.5 . . ?
H70E C70A H70F 109.5 . . ?
C68 C71A H71D 109.5 . . ?
C68 C71A H71E 109.5 . . ?
H71D C71A H71E 109.5 . . ?
C68 C71A H71F 109.5 . . ?
H71D C71A H71F 109.5 . . ?
H71E C71A H71F 109.5 . . ?
C66 C72 H72A 109.5 . . ?
C66 C72 H72B 109.5 . . ?
H72A C72 H72B 109.5 . . ?
C66 C72 H72C 109.5 . . ?
H72A C72 H72C 109.5 . . ?
H72B C72 H72C 109.5 . . ?
C74 C73 C78 120.2(2) . . ?
C74 C73 C20 121.0(2) . . ?
C78 C73 C20 118.8(2) . . ?
C73 C74 C75 117.8(3) . . ?
C73 C74 C79 121.1(2) . . ?
C75 C74 C79 121.0(3) . . ?
C76 C75 C74 122.9(3) . . ?
C76 C75 H75 118.6 . . ?
C74 C75 H75 118.6 . . ?
C77 C76 C75 117.4(2) . . ?
C77 C76 C80 122.5(3) . . ?
C75 C76 C80 120.1(3) . . ?
C76 C77 C78 122.1(3) . . ?
C76 C77 H77 118.9 . . ?
C78 C77 H77 118.9 . . ?
C77 C78 C73 119.6(3) . . ?
C77 C78 C84 120.0(3) . . ?
C73 C78 C84 120.4(2) . . ?
C74 C79 H79A 109.5 . . ?
C74 C79 H79B 109.5 . . ?
H79A C79 H79B 109.5 . . ?
C74 C79 H79C 109.5 . . ?
H79A C79 H79C 109.5 . . ?
H79B C79 H79C 109.5 . . ?
C81 C80 C76 109.3(3) . . ?
C81 C80 C83 108.0(4) . . ?
C76 C80 C83 111.7(4) . . ?
C81 C80 C82 107.8(4) . . ?
C76 C80 C82 109.2(4) . . ?
C83 C80 C82 110.9(4) . . ?
C80 C81 H81A 109.5 . . ?
C80 C81 H81B 109.5 . . ?
H81A C81 H81B 109.5 . . ?
C80 C81 H81C 109.5 . . ?
H81A C81 H81C 109.5 . . ?
H81B C81 H81C 109.5 . . ?
C80 C82 H82A 109.5 . . ?
C80 C82 H82B 109.5 . . ?
H82A C82 H82B 109.5 . . ?
C80 C82 H82C 109.5 . . ?
H82A C82 H82C 109.5 . . ?
H82B C82 H82C 109.5 . . ?
C80 C83 H83A 109.5 . . ?
C80 C83 H83B 109.5 . . ?
H83A C83 H83B 109.5 . . ?
C80 C83 H83C 109.5 . . ?
H83A C83 H83C 109.5 . . ?
H83B C83 H83C 109.5 . . ?
C78 C84 H84A 109.5 . . ?
C78 C84 H84B 109.5 . . ?
H84A C84 H84B 109.5 . . ?
C78 C84 H84C 109.5 . . ?
H84A C84 H84C 109.5 . . ?
H84B C84 H84C 109.5 . . ?

loop_
_geom_bond_atom_site_label_1
_geom_bond_atom_site_label_2
_geom_bond_distance
_geom_bond_site_symmetry_2
_geom_bond_publ_flag
N1 C1 1.370(3) . ?
N1 C4 1.375(3) . ?
N1 H1 0.8800 . ?
N2 C6 1.374(3) . ?
N2 C9 1.377(3) . ?
N3 C11 1.370(3) . ?
N3 C14 1.375(3) . ?
N3 H3A 0.8800 . ?
N4 C19 1.368(3) . ?
N4 C16 1.373(3) . ?
C1 C20 1.391(3) . ?
C1 C2 1.432(3) . ?
C2 C3 1.353(3) . ?
C2 H2 0.9500 . ?
C3 C4 1.428(3) . ?
C3 H3 0.9500 . ?
C4 C5 1.399(3) . ?
C5 C6 1.394(3) . ?
C5 C21 1.504(3) . ?
C6 C7 1.453(3) . ?
C7 C8 1.338(3) . ?
C7 H7 0.9500 . ?
C8 C9 1.448(3) . ?
C8 H8 0.9500 . ?
C9 C10 1.400(3) . ?
C10 C11 1.400(3) . ?
C10 C49 1.502(3) . ?
C11 C12 1.422(3) . ?
C12 C13 1.346(3) . ?
C12 H12 0.9500 . ?
C13 C14 1.427(3) . ?
C13 H13 0.9500 . ?
C14 C15 1.396(3) . ?
C15 C16 1.399(3) . ?
C15 C61 1.501(3) . ?
C16 C17 1.452(3) . ?
C17 C18 1.340(3) . ?
C17 H17 0.9500 . ?
C18 C19 1.455(3) . ?
C18 H18 0.9500 . ?
C19 C20 1.408(3) . ?
C20 C73 1.494(3) . ?
C21 C46 1.367(3) . ?
C21 C22 1.409(3) . ?
C22 C23 1.370(3) . ?
C22 H22 0.9500 . ?
C23 O1 1.369(3) . ?
C23 C24 1.420(3) . ?
C24 C45 1.423(3) . ?
C24 C25 1.430(3) . ?
C25 C26 1.353(4) . ?
C25 H25 0.9500 . ?
C26 C27 1.417(5) . ?
C26 H26 0.9500 . ?
C27 C28 1.415(4) . ?
C27 C44 1.426(4) . ?
C28 C29 1.381(5) . ?
C28 H28 0.9500 . ?
C29 C30 1.383(5) . ?
C29 H29 0.9500 . ?
C30 C31 1.416(5) . ?
C30 C43 1.438(4) . ?
C31 C32 1.346(6) . ?
C31 H31 0.9500 . ?
C32 C33 1.423(5) . ?
C32 H32 0.9500 . ?
C33 C42 1.425(4) . ?
C33 C34 1.426(5) . ?
C34 C35 1.351(5) . ?
C34 H34 0.9500 . ?
C35 C36 1.424(4) . ?
C35 H35 0.9500 . ?
C36 C37 1.402(4) . ?
C36 C41 1.426(4) . ?
C37 C38 1.372(4) . ?
C37 H37 0.9500 . ?
C38 C39 1.394(4) . ?
C38 H38 0.9500 . ?
C39 C40 1.379(4) . ?
C39 H39 0.9500 . ?
C40 C41 1.407(4) . ?
C40 H40 0.9500 . ?
C41 C42 1.452(3) . ?
C42 C43 1.450(4) . ?
C43 C44 1.447(4) . ?
C44 C45 1.454(3) . ?
C45 C46 1.436(3) . ?
C46 O2 1.385(3) . ?
O1 C47 1.429(3) . ?
C47 H47A 0.9800 . ?
C47 H47B 0.9800 . ?
C47 H47C 0.9800 . ?
O2 C48 1.419(3) . ?
C48 H48A 0.9800 . ?
C48 H48B 0.9800 . ?
C48 H48C 0.9800 . ?
C49 C50 1.402(3) . ?
C49 C54 1.405(3) . ?
C50 C51 1.386(3) . ?
C50 C55 1.504(3) . ?
C51 C52 1.388(3) . ?
C51 H51 0.9500 . ?
C52 C53 1.395(3) . ?
C52 C56 1.531(3) . ?
C53 C54 1.386(3) . ?
C53 H53 0.9500 . ?
C54 C60 1.511(3) . ?
C55 H55A 0.9800 . ?
C55 H55B 0.9800 . ?
C55 H55C 0.9800 . ?
C56 C57 1.518(4) . ?
C56 C59 1.532(4) . ?
C56 C58 1.534(4) . ?
C57 H57A 0.9800 . ?
C57 H57B 0.9800 . ?
C57 H57C 0.9800 . ?
C58 H58A 0.9800 . ?
C58 H58B 0.9800 . ?
C58 H58C 0.9800 . ?
C59 H59A 0.9800 . ?
C59 H59B 0.9800 . ?
C59 H59C 0.9800 . ?
C60 H60A 0.9800 . ?
C60 H60B 0.9800 . ?
C60 H60C 0.9800 . ?
C61 C62 1.397(3) . ?
C61 C66 1.402(3) . ?
C62 C63 1.393(3) . ?
C62 C67 1.501(3) . ?
C63 C64 1.381(4) . ?
C63 H63 0.9500 . ?
C64 C65 1.397(4) . ?
C64 C68 1.541(3) . ?
C65 C66 1.393(4) . ?
C65 H65 0.9500 . ?
C66 C72 1.513(4) . ?
C67 H67A 0.9800 . ?
C67 H67B 0.9800 . ?
C67 H67C 0.9800 . ?
C68 C71A 1.404(13) . ?
C68 C69 1.483(7) . ?
C68 C71 1.515(6) . ?
C68 C70 1.545(5) . ?
C68 C70A 1.602(14) . ?
C68 C69A 1.680(15) . ?
C69 H69A 0.9800 . ?
C69 H69B 0.9800 . ?
C69 H69C 0.9800 . ?
C70 H70A 0.9800 . ?
C70 H70B 0.9800 . ?
C70 H70C 0.9800 . ?
C71 H71A 0.9800 . ?
C71 H71B 0.9800 . ?
C71 H71C 0.9800 . ?
C69A H69D 0.9800 . ?
C69A H69E 0.9800 . ?
C69A H69F 0.9800 . ?
C70A H70D 0.9800 . ?
C70A H70E 0.9800 . ?
C70A H70F 0.9800 . ?
C71A H71D 0.9800 . ?
C71A H71E 0.9800 . ?
C71A H71F 0.9800 . ?
C72 H72A 0.9800 . ?
C72 H72B 0.9800 . ?
C72 H72C 0.9800 . ?
C73 C74 1.387(4) . ?
C73 C78 1.401(4) . ?
C74 C75 1.410(4) . ?
C74 C79 1.490(4) . ?
C75 C76 1.384(5) . ?
C75 H75 0.9500 . ?
C76 C77 1.374(5) . ?
C76 C80 1.530(4) . ?
C77 C78 1.388(4) . ?
C77 H77 0.9500 . ?
C78 C84 1.529(4) . ?
C79 H79A 0.9800 . ?
C79 H79B 0.9800 . ?
C79 H79C 0.9800 . ?
C80 C81 1.529(5) . ?
C80 C83 1.535(8) . ?
C80 C82 1.540(8) . ?
C81 H81A 0.9800 . ?
C81 H81B 0.9800 . ?
C81 H81C 0.9800 . ?
C82 H82A 0.9800 . ?
C82 H82B 0.9800 . ?
C82 H82C 0.9800 . ?
C83 H83A 0.9800 . ?
C83 H83B 0.9800 . ?
C83 H83C 0.9800 . ?
C84 H84A 0.9800 . ?
C84 H84B 0.9800 . ?
C84 H84C 0.9800 . ?
